data_2007358
loop_
_publ_author_name
'Bolte, Michael'
'Scholtyssik, Maria'

_publ_section_title
;
 4-Benzoyl-4-(2-cyanoethyl)heptanedinitrile at 143K
;
_journal_issue 6
_journal_name_full 'Acta Crystallographica Section C'
_journal_page_first 852
_journal_page_last 854
_journal_paper_doi 10.1107/S010827019701723X
_journal_volume 54
_journal_year 1998
_chemical_formula_sum 'C17 H17 N3 O'
_chemical_formula_weight 279.34
_chemical_melting_point 402
_chemical_name_systematic
;
4-Benzoyl-4-(2-cyano-ethyl)-heptanedinitrile
;
_space_group_IT_number 2
_symmetry_cell_setting triclinic
_symmetry_space_group_name_Hall '-P 1'
_symmetry_space_group_name_H-M 'P -1'
_audit_creation_method SHELXL
_cell_angle_alpha 104.1950(10)
_cell_angle_beta 95.3840(10)
_cell_angle_gamma 91.6380(10)
_cell_formula_units_Z 4
_cell_length_a 8.52870(10)
_cell_length_b 9.85540(10)
_cell_length_c 18.67190(10)
_cell_measurement_reflns_used 6961
_cell_measurement_temperature 143
_cell_measurement_theta_max 25.00
_cell_measurement_theta_min 1.00
_cell_volume 1512.64(3)
_computing_cell_refinement SMART
_computing_data_collection 'SMART (Siemens, 1995)'
_computing_data_reduction 'SAINT (Siemens, 1995)'
_computing_molecular_graphics 'XP in SHELXTL-Plus (Sheldrick, 1991)'
_computing_structure_refinement 'SHELXL96 (Sheldrick, 1996)'
_computing_structure_solution 'SHELXS96 (Sheldrick, 1990)'
_diffrn_ambient_temperature 143(2)
_diffrn_measurement_device 'Siemens CCD three-circle diffractometer'
_diffrn_measurement_method \w
_diffrn_radiation_monochromator 'highly oriented graphite crystal'
_diffrn_radiation_source 'fine-focus sealed tube'
_diffrn_radiation_type MoK\a
_diffrn_radiation_wavelength 0.71073
_diffrn_reflns_av_R_equivalents 0.1223
_diffrn_reflns_av_sigmaI/netI 0.1172
_diffrn_reflns_limit_h_max 10
_diffrn_reflns_limit_h_min -10
_diffrn_reflns_limit_k_max 12
_diffrn_reflns_limit_k_min -12
_diffrn_reflns_limit_l_max 23
_diffrn_reflns_limit_l_min -23
_diffrn_reflns_number 21154
_diffrn_reflns_theta_max 26.49
_diffrn_reflns_theta_min 2.13
_diffrn_standards_decay_% 0
_diffrn_standards_interval_time 960
_diffrn_standards_number 149
_exptl_absorpt_coefficient_mu 0.079
_exptl_absorpt_correction_type none
_exptl_crystal_colour colourless
_exptl_crystal_density_diffrn 1.227
_exptl_crystal_density_meas ?
_exptl_crystal_density_method 'not measured'
_exptl_crystal_description plate
_exptl_crystal_F_000 592
_exptl_crystal_size_max 0.35
_exptl_crystal_size_mid 0.20
_exptl_crystal_size_min 0.05
_refine_diff_density_max 0.317
_refine_diff_density_min -0.295
_refine_ls_extinction_coef 0.018(2)
_refine_ls_extinction_method SHELXL96_(Sheldrick,_1996)
_refine_ls_goodness_of_fit_ref 0.919
_refine_ls_hydrogen_treatment 'H atoms: see text beow'
_refine_ls_matrix_type full
_refine_ls_number_parameters 380
_refine_ls_number_reflns 6096
_refine_ls_number_restraints 0
_refine_ls_restrained_S_all 0.919
_refine_ls_R_factor_all 0.1355
_refine_ls_R_factor_gt 0.0584
_refine_ls_shift/su_max <0.001
_refine_ls_shift/su_mean 0.000
_refine_ls_structure_factor_coef Fsqd
_refine_ls_weighting_details 'w = 1/[\s^2^(Fo^2^)+(0.0674P)^2^] where P=(Fo^2^+2Fc^2^)/3'
_refine_ls_weighting_scheme calc
_refine_ls_wR_factor_ref 0.1487
_reflns_number_gt 3170
_reflns_number_total 6096
_reflns_threshold_expression I>2\s(I)
_cod_data_source_file na1313.cif
_cod_data_source_block ms4
_cod_depositor_comments
;
The following automatic conversions were performed:
'_symmetry_cell_setting' value 'Triclinic' changed to 'triclinic'
according to '/home/saulius/struct/CIF-dictionaries/cif_core.dic'
dictionary named 'cif_core.dic' version 2.4.1 from 2010-06-29.

Automatic conversion script
Id: cif_fix_enum 1527 2010-12-29 10:47:43Z saulius 

The following automatic conversions were performed:

'_symmetry_cell_setting' value 'Triclinic' changed to 'triclinic'
according to /home/saulius/struct/CIF-dictionaries/cif_core.dic
dictionary named 'cif_core.dic' version 2.4.1 from 2010-06-29.

Automatic conversion script
Id: cif_fix_values 1715 2011-07-08 13:25:40Z adriana 

The following automatic conversions were performed:

'_exptl_crystal_density_meas' value 'not measured' was changed to '?'
- the value is perceived as not measured.

Automatic conversion script
Id: cif_fix_values 3008 2015-01-20 13:52:24Z robertas 

The following automatic conversions were performed:

'_refine_ls_weighting_scheme' value 'calc w =
1/[\s^2^(Fo^2^)+(0.0674P)^2^] where P=(Fo^2^+2Fc^2^)/3' was changed
to 'calc'. New tag '_refine_ls_weighting_details' was created. The
value of the new tag was set to 'w = 1/[\s^2^(Fo^2^)+(0.0674P)^2^]
where P=(Fo^2^+2Fc^2^)/3'.

Automatic conversion script
Id: cif_fix_values 3143 2015-03-26 13:38:13Z robertas 
;
_cod_original_cell_volume 1512.64(2)
_cod_original_sg_symbol_H-M P-1
_cod_database_code 2007358

loop_
_symmetry_equiv_pos_as_xyz
'x, y, z'
'-x, -y, -z'

loop_
_atom_site_label
_atom_site_fract_x
_atom_site_fract_y
_atom_site_fract_z
_atom_site_U_iso_or_equiv
_atom_site_adp_type
_atom_site_calc_flag
_atom_site_refinement_flags
_atom_site_occupancy
_atom_site_disorder_assembly
_atom_site_disorder_group
_atom_site_type_symbol
C1 .4425(3) .7576(2) .75870(13) .0279(6) Uani d . 1 . . C
O1 .4530(2) .63306(17) .73015(9) .0385(5) Uani d . 1 . . O
C11 .4114(3) .7991(2) .83901(12) .0288(6) Uani d . 1 . . C
C12 .4748(3) .7145(3) .88386(13) .0353(6) Uani d . 1 . . C
H12 .5348 .6376 .8629 .042 Uiso calc R 1 . . H
C13 .4513(3) .7416(3) .95760(14) .0426(7) Uani d . 1 . . C
H13 .4969 .6847 .9875 .051 Uiso calc R 1 . . H
C14 .3622(3) .8507(3) .98855(14) .0422(7) Uani d . 1 . . C
H14 .3447 .8683 1.0394 .051 Uiso calc R 1 . . H
C15 .2984(3) .9342(3) .94518(15) .0442(7) Uani d . 1 . . C
H15 .2361 1.0092 .9664 .053 Uiso calc R 1 . . H
C16 .3240(3) .9101(3) .87117(13) .0368(6) Uani d . 1 . . C
H16 .2815 .9699 .8422 .044 Uiso calc R 1 . . H
C2 .4734(3) .8659(2) .71310(12) .0269(5) Uani d . 1 . . C
C21 .5345(3) .7862(2) .63966(12) .0313(6) Uani d . 1 . . C
H21A .6372 .7484 .6519 .038 Uiso calc R 1 . . H
H21B .4599 .7054 .6161 .038 Uiso calc R 1 . . H
C22 .5564(3) .8725(3) .58215(12) .0331(6) Uani d . 1 . . C
H22A .5943 .9693 .6086 .040 Uiso calc R 1 . . H
H22B .6382 .8310 .5504 .040 Uiso calc R 1 . . H
C23 .4106(3) .8774(3) .53492(13) .0340(6) Uani d . 1 . . C
N23 .2956(3) .8766(2) .49833(11) .0467(6) Uani d . 1 . . N
C24 .5980(3) .9776(2) .75934(13) .0291(6) Uani d . 1 . . C
H24A .6295 1.0400 .7283 .035 Uiso calc R 1 . . H
H24B .5502 1.0355 .8021 .035 Uiso calc R 1 . . H
C25 .7458(3) .9137(3) .78833(15) .0394(7) Uani d . 1 . . C
H25A .7154 .8577 .8227 .047 Uiso calc R 1 . . H
H25B .7882 .8493 .7459 .047 Uiso calc R 1 . . H
C26 .8694(3) 1.0183(3) .82679(14) .0350(6) Uani d . 1 . . C
N26 .9666(3) 1.1002(2) .85688(12) .0483(6) Uani d . 1 . . N
C27 .3206(3) .9384(2) .69701(13) .0289(6) Uani d . 1 . . C
H27A .2939 1.0008 .7440 .035 Uiso calc R 1 . . H
H27B .3401 .9976 .6626 .035 Uiso calc R 1 . . H
C28 .1794(3) .8363(2) .66317(14) .0337(6) Uani d . 1 . . C
H28A .2040 .7754 .6154 .040 Uiso calc R 1 . . H
H28B .1602 .7757 .6969 .040 Uiso calc R 1 . . H
C29 .0371(3) .9093(3) .65051(14) .0363(6) Uani d . 1 . . C
N29 -.0734(3) .9702(2) .64340(14) .0534(7) Uani d . 1 . . N
C1A .0562(3) .4542(2) .23688(13) .0286(6) Uani d . 1 . . C
O1A .0399(2) .34464(16) .25592(9) .0394(5) Uani d . 1 . . O
C11A .0941(3) .4414(2) .15822(12) .0295(6) Uani d . 1 . . C
C12A .0419(3) .3161(3) .10700(14) .0405(7) Uani d . 1 . . C
H12A -.0143 .2462 .1230 .049 Uiso calc R 1 . . H
C13A .0702(3) .2920(3) .03392(15) .0516(8) Uani d . 1 . . C
H13A .0303 .2076 -.0005 .062 Uiso calc R 1 . . H
C14A .1559(4) .3896(4) .01067(16) .0546(8) Uani d . 1 . . C
H14A .1779 .3719 -.0396 .066 Uiso calc R 1 . . H
C15A .2105(3) .5142(3) .06051(16) .0492(8) Uani d . 1 . . C
H15A .2706 .5815 .0444 .059 Uiso calc R 1 . . H
C16A .1780(3) .5409(3) .13346(14) .0385(6) Uani d . 1 . . C
H16A .2131 .6278 .1670 .046 Uiso calc R 1 . . H
C2A .0265(3) .5941(2) .29076(12) .0254(5) Uani d . 1 . . C
C21A -.0434(3) .5584(2) .35749(12) .0312(6) Uani d . 1 . . C
H21C -.1479 .5091 .3398 .037 Uiso calc R 1 . . H
H21D .0255 .4922 .3758 .037 Uiso calc R 1 . . H
C22A -.0636(3) .6831(3) .42307(13) .0355(6) Uani d . 1 . . C
H22C .0408 .7284 .4451 .043 Uiso calc R 1 . . H
H22D -.1278 .7532 .4057 .043 Uiso calc R 1 . . H
C23A -.1422(3) .6326(3) .47908(15) .0423(7) Uani d . 1 . . C
N23A -.2025(3) .5888(3) .52094(13) .0629(8) Uani d . 1 . . N
C24A -.0892(3) .6773(2) .25069(12) .0289(6) Uani d . 1 . . C
H24C -.1179 .7614 .2873 .035 Uiso calc R 1 . . H
H24D -.0350 .7094 .2127 .035 Uiso calc R 1 . . H
C25A -.2401(3) .5909(2) .21318(13) .0339(6) Uani d . 1 . . C
H25C -.2114 .5064 .1768 .041 Uiso calc R 1 . . H
H25D -.2947 .5595 .2512 .041 Uiso calc R 1 . . H
C26A -.3484(3) .6691(3) .17500(13) .0331(6) Uani d . 1 . . C
N26A -.4330(3) .7284(2) .14388(12) .0465(6) Uani d . 1 . . N
C27A .1830(3) .6837(2) .31703(13) .0292(6) Uani d . 1 . . C
H27C .2187 .7153 .2745 .035 Uiso calc R 1 . . H
H27D .1626 .7683 .3556 .035 Uiso calc R 1 . . H
C28A .3153(3) .6073(2) .34853(14) .0334(6) Uani d . 1 . . C
H28C .2892 .5905 .3963 .040 Uiso calc R 1 . . H
H28D .3255 .5152 .3137 .040 Uiso calc R 1 . . H
C29A .4647(3) .6897(3) .36020(14) .0355(6) Uani d . 1 . . C
N29A .5786(3) .7565(2) .36622(12) .0459(6) Uani d . 1 . . N

loop_
_atom_site_aniso_label
_atom_site_aniso_U_11
_atom_site_aniso_U_22
_atom_site_aniso_U_33
_atom_site_aniso_U_12
_atom_site_aniso_U_13
_atom_site_aniso_U_23
C1 .0255(13) .0273(14) .0316(14) .0042(11) .0034(10) .0083(11)
O1 .0489(11) .0288(10) .0417(11) .0062(8) .0136(9) .0125(8)
C11 .0273(13) .0315(14) .0293(13) -.0015(11) .0047(11) .0104(11)
C12 .0326(15) .0429(15) .0358(15) .0066(12) .0041(12) .0194(12)
C13 .0356(16) .0610(19) .0365(16) .0006(14) .0013(12) .0234(14)
C14 .0433(17) .0554(18) .0272(14) -.0081(14) .0007(12) .0113(13)
C15 .0456(17) .0457(17) .0430(17) .0048(14) .0165(13) .0094(14)
C16 .0408(16) .0395(15) .0337(15) .0058(13) .0080(12) .0140(12)
C2 .0270(13) .0254(13) .0304(13) .0043(10) .0046(10) .0098(11)
C21 .0308(14) .0319(14) .0329(14) .0047(11) .0062(11) .0099(11)
C22 .0291(14) .0443(15) .0294(14) .0042(12) .0087(11) .0140(12)
C23 .0369(16) .0399(15) .0261(14) -.0027(12) .0048(12) .0098(12)
N23 .0448(15) .0604(16) .0338(13) -.0051(12) -.0031(11) .0133(12)
C24 .0291(14) .0279(13) .0323(13) .0041(11) .0052(11) .0101(11)
C25 .0291(14) .0348(15) .0553(17) .0011(12) -.0011(12) .0151(13)
C26 .0315(15) .0402(16) .0361(15) .0041(13) .0014(12) .0154(13)
N26 .0477(15) .0556(16) .0416(14) -.0069(13) -.0054(11) .0168(12)
C27 .0266(13) .0305(13) .0307(13) .0034(11) .0008(11) .0102(11)
C28 .0287(14) .0328(14) .0423(15) .0034(11) .0050(11) .0137(12)
C29 .0318(16) .0351(15) .0425(16) -.0031(13) -.0006(12) .0129(12)
N29 .0376(14) .0461(14) .0743(18) .0052(12) -.0087(13) .0160(13)
C1A .0228(13) .0294(14) .0355(14) .0008(11) .0013(10) .0126(11)
O1A .0503(12) .0273(10) .0439(11) .0035(8) .0152(9) .0112(8)
C11A .0279(14) .0333(14) .0282(13) .0060(11) .0055(11) .0081(11)
C12A .0404(16) .0442(16) .0354(16) .0068(13) .0014(12) .0076(13)
C13A .0495(19) .063(2) .0353(17) .0162(16) -.0002(14) .0001(15)
C14A .0485(19) .088(2) .0318(16) .0284(18) .0099(14) .0178(18)
C15A .0443(18) .069(2) .0450(18) .0131(15) .0186(14) .0285(16)
C16A .0394(16) .0433(16) .0351(15) .0037(13) .0099(12) .0120(13)
C2A .0253(13) .0233(12) .0282(13) .0037(10) .0038(10) .0068(10)
C21A .0302(14) .0353(14) .0300(13) .0065(11) .0042(11) .0108(11)
C22A .0319(14) .0439(16) .0307(14) .0059(12) .0042(11) .0086(12)
C23A .0416(17) .0537(18) .0345(16) .0195(14) .0067(13) .0136(14)
N23A .0657(19) .087(2) .0513(16) .0326(15) .0270(14) .0355(15)
C24A .0318(14) .0277(13) .0286(13) .0031(11) .0029(11) .0093(11)
C25A .0314(14) .0332(14) .0378(15) .0034(11) -.0019(11) .0122(12)
C26A .0313(14) .0373(15) .0288(14) .0037(12) .0041(11) .0037(12)
N26A .0470(14) .0476(14) .0422(13) .0116(12) -.0076(11) .0097(12)
C27A .0286(14) .0298(13) .0297(13) .0028(11) .0024(11) .0085(11)
C28A .0315(15) .0305(14) .0375(14) .0002(11) -.0002(11) .0086(11)
C29A .0309(16) .0377(15) .0386(15) .0085(13) .0009(12) .0112(12)
N29A .0347(14) .0493(15) .0536(15) .0010(12) .0027(11) .0136(12)

loop_
_atom_type_symbol
_atom_type_description
_atom_type_scat_dispersion_real
_atom_type_scat_dispersion_imag
_atom_type_scat_source
C C 0.0033 0.0016 'International Tables Vol C Tables 4.2.6.8 and 6.1.1.4'
H H 0.0000 0.0000 'International Tables Vol C Tables 4.2.6.8 and 6.1.1.4'
N N 0.0061 0.0033 'International Tables Vol C Tables 4.2.6.8 and 6.1.1.4'
O O 0.0106 0.0060 'International Tables Vol C Tables 4.2.6.8 and 6.1.1.4'

loop_
_geom_angle_atom_site_label_1
_geom_angle_atom_site_label_2
_geom_angle_atom_site_label_3
_geom_angle
_geom_angle_publ_flag
O1 C1 C11 117.8(2) ?
C2 C1 C11 122.9(2) yes
C2 C1 O1 119.1(2) yes
C16 C11 C12 118.2(2) ?
C16 C11 C1 125.8(2) ?
C12 C11 C1 115.9(2) ?
C13 C12 C11 120.7(2) ?
C12 C13 C14 120.4(2) ?
C13 C14 C15 119.5(2) ?
C14 C15 C16 120.7(3) ?
C15 C16 C11 120.3(2) ?
C24 C2 C27 108.96(18) ?
C24 C2 C21 110.98(19) ?
C27 C2 C21 110.55(18) ?
C24 C2 C1 108.16(17) ?
C27 C2 C1 110.56(18) ?
C21 C2 C1 107.60(18) ?
C22 C21 C2 116.00(19) ?
C23 C22 C21 112.7(2) ?
N23 C23 C22 177.6(3) ?
C25 C24 C2 112.95(19) ?
C26 C25 C24 113.3(2) ?
N26 C26 C25 179.8(3) ?
C28 C27 C2 113.83(19) ?
C29 C28 C27 111.9(2) ?
N29 C29 C28 177.2(3) ?
C2A C1A C11A 123.6(2) yes
C2A C1A O1A 119.6(2) yes
O1A C1A C11A 116.6(2) ?
C16A C11A C12A 118.1(2) ?
C16A C11A C1A 125.9(2) ?
C12A C11A C1A 115.9(2) ?
C13A C12A C11A 121.2(3) ?
C14A C13A C12A 120.0(3) ?
C13A C14A C15A 119.9(3) ?
C16A C15A C14A 120.3(3) ?
C15A C16A C11A 120.3(3) ?
C1A C2A C21A 106.97(17) ?
C1A C2A C27A 110.34(18) ?
C21A C2A C27A 110.17(18) ?
C1A C2A C24A 109.53(17) ?
C21A C2A C24A 111.32(18) ?
C27A C2A C24A 108.51(17) ?
C22A C21A C2A 115.94(19) ?
C23A C22A C21A 109.0(2) ?
N23A C23A C22A 177.5(3) ?
C25A C24A C2A 113.05(18) ?
C26A C25A C24A 112.99(19) ?
N26A C26A C25A 178.7(3) ?
C28A C27A C2A 114.17(18) ?
C29A C28A C27A 110.62(19) ?
N29A C29A C28A 176.5(3) ?

loop_
_geom_bond_atom_site_label_1
_geom_bond_atom_site_label_2
_geom_bond_site_symmetry_2
_geom_bond_distance
_geom_bond_publ_flag
C1 O1 . 1.222(3) yes
C1 C11 . 1.506(3) ?
C1 C2 . 1.551(3) ?
C11 C16 . 1.386(3) ?
C11 C12 . 1.405(3) ?
C12 C13 . 1.372(3) ?
C13 C14 . 1.375(4) ?
C14 C15 . 1.378(3) ?
C15 C16 . 1.383(3) ?
C2 C24 . 1.543(3) ?
C2 C27 . 1.544(3) ?
C2 C21 . 1.549(3) ?
C21 C22 . 1.545(3) ?
C22 C23 . 1.465(3) ?
C23 N23 . 1.140(3) yes
C24 C25 . 1.537(3) ?
C25 C26 . 1.457(4) ?
C26 N26 . 1.143(3) yes
C27 C28 . 1.529(3) ?
C28 C29 . 1.458(3) ?
C29 N29 . 1.146(3) yes
C1A O1A . 1.225(2) yes
C1A C11A . 1.509(3) ?
C1A C2A . 1.538(3) ?
C11A C16A . 1.390(3) ?
C11A C12A . 1.395(3) ?
C12A C13A . 1.372(4) ?
C13A C14A . 1.368(4) ?
C14A C15A . 1.384(4) ?
C15A C16A . 1.379(3) ?
C2A C21A . 1.541(3) ?
C2A C27A . 1.549(3) ?
C2A C24A . 1.553(3) ?
C21A C22A . 1.534(3) ?
C22A C23A . 1.469(4) ?
C23A N23A . 1.136(3) yes
C24A C25A . 1.532(3) ?
C25A C26A . 1.463(3) ?
C26A N26A . 1.145(3) yes
C27A C28A . 1.526(3) ?
C28A C29A . 1.461(4) ?
C29A N29A . 1.138(3) yes

loop_
_geom_torsion_atom_site_label_1
_geom_torsion_atom_site_label_2
_geom_torsion_atom_site_label_3
_geom_torsion_atom_site_label_4
_geom_torsion
O1 C1 C11 C16 -146.7(2)
C2 C1 C11 C16 37.8(3)
O1 C1 C11 C12 31.9(3)
C2 C1 C11 C12 -143.6(2)
C16 C11 C12 C13 -0.3(4)
C1 C11 C12 C13 -178.9(2)
C11 C12 C13 C14 1.3(4)
C12 C13 C14 C15 -1.0(4)
C13 C14 C15 C16 -0.5(4)
C14 C15 C16 C11 1.6(4)
C12 C11 C16 C15 -1.2(4)
C1 C11 C16 C15 177.4(2)
O1 C1 C2 C24 -127.2(2)
C11 C1 C2 C24 48.3(3)
O1 C1 C2 C27 113.6(2)
C11 C1 C2 C27 -71.0(3)
O1 C1 C2 C21 -7.2(3)
C11 C1 C2 C21 168.2(2)
C24 C2 C21 C22 -67.9(2)
C27 C2 C21 C22 53.1(3)
C1 C2 C21 C22 173.90(19)
C2 C21 C22 C23 -85.1(3)
C21 C22 C23 N23 -33(6)
C27 C2 C24 C25 171.30(19)
C21 C2 C24 C25 -66.7(2)
C1 C2 C24 C25 51.1(3)
C2 C24 C25 C26 175.2(2)
C24 C25 C26 N26 -14E1(10)
C24 C2 C27 C28 -170.04(18)
C21 C2 C27 C28 67.7(2)
C1 C2 C27 C28 -51.3(3)
C2 C27 C28 C29 178.70(19)
C27 C28 C29 N29 -47(6)
O1A C1A C11A C16A -151.9(2)
C2A C1A C11A C16A 32.6(3)
O1A C1A C11A C12A 26.7(3)
C2A C1A C11A C12A -148.9(2)
C16A C11A C12A C13A -0.9(4)
C1A C11A C12A C13A -179.6(2)
C11A C12A C13A C14A 2.4(4)
C12A C13A C14A C15A -1.7(4)
C13A C14A C15A C16A -0.5(4)
C14A C15A C16A C11A 1.9(4)
C12A C11A C16A C15A -1.2(4)
C1A C11A C16A C15A 177.3(2)
O1A C1A C2A C21A -7.8(3)
C11A C1A C2A C21A 167.6(2)
O1A C1A C2A C27A 112.0(2)
C11A C1A C2A C27A -72.5(3)
O1A C1A C2A C24A -128.6(2)
C11A C1A C2A C24A 46.8(3)
C1A C2A C21A C22A 172.73(19)
C27A C2A C21A C22A 52.8(3)
C24A C2A C21A C22A -67.7(3)
C2A C21A C22A C23A 175.72(19)
C21A C22A C23A N23A 7(7)
C1A C2A C24A C25A 51.8(2)
C21A C2A C24A C25A -66.3(2)
C27A C2A C24A C25A 172.31(19)
C2A C24A C25A C26A -179.6(2)
C24A C25A C26A N26A 121(12)
C1A C2A C27A C28A -52.5(2)
C21A C2A C27A C28A 65.4(2)
C24A C2A C27A C28A -172.48(19)
C2A C27A C28A C29A 170.43(19)
C27A C28A C29A N29A -33(4)

loop_
_cod_related_entry_id
_cod_related_entry_database
_cod_related_entry_code
1 ChemSpider 85538
